data_7016153
loop_
_publ_author_name
'Pogozhev, Dmitry'
'Baudron, St\'ephane A'
'Hosseini, Mir Wais'

_publ_section_title
;
 From insertion of rhodium acetate paddlewheels into functionalized
 7-azaindole hydrogen-bonded dimers to infinite architectures.
;
_journal_issue 28
_journal_name_full 'Dalton transactions (Cambridge, England : 2003)'
_journal_page_first 7403
_journal_page_last 7411
_journal_paper_doi 10.1039/c1dt10359h
_journal_volume 40
_journal_year 2011
_chemical_formula_moiety 'C14 H9 N3'
_chemical_formula_sum 'C14 H9 N3'
_chemical_formula_weight 219.24
_chemical_name_systematic
;
?
;
_space_group_IT_number 14
_symmetry_cell_setting monoclinic
_symmetry_space_group_name_Hall '-P 2ybc'
_symmetry_space_group_name_H-M 'P 1 21/c 1'
_atom_sites_solution_hydrogens geom
_atom_sites_solution_primary direct
_atom_sites_solution_secondary difmap
_audit_creation_method SHELXL-97
_cell_angle_alpha 90.00
_cell_angle_beta 104.049(4)
_cell_angle_gamma 90.00
_cell_formula_units_Z 4
_cell_length_a 10.4831(15)
_cell_length_b 14.485(2)
_cell_length_c 7.2366(11)
_cell_measurement_reflns_used 1490
_cell_measurement_temperature 173(2)
_cell_measurement_theta_max 24.09
_cell_measurement_theta_min 2.81
_cell_volume 1066.0(3)
_computing_cell_refinement 'Bruker SMART'
_computing_data_collection 'Bruker SMART'
_computing_data_reduction 'Bruker SAINT'
_computing_molecular_graphics 'Bruker SHELXTL'
_computing_publication_material 'Bruker SHELXTL'
_computing_structure_refinement 'Bruker SHELXTL'
_computing_structure_solution 'Bruker SHELXTL'
_diffrn_ambient_temperature 173(2)
_diffrn_measured_fraction_theta_full 0.969
_diffrn_measured_fraction_theta_max 0.969
_diffrn_measurement_device_type 'CCD area detector'
_diffrn_measurement_method 'phi and omega scans'
_diffrn_radiation_monochromator graphite
_diffrn_radiation_source 'fine-focus sealed tube'
_diffrn_radiation_type MoK\a
_diffrn_radiation_wavelength 0.71073
_diffrn_reflns_av_R_equivalents 0.0451
_diffrn_reflns_av_sigmaI/netI 0.0811
_diffrn_reflns_limit_h_max 14
_diffrn_reflns_limit_h_min -13
_diffrn_reflns_limit_k_max 20
_diffrn_reflns_limit_k_min -20
_diffrn_reflns_limit_l_max 10
_diffrn_reflns_limit_l_min -9
_diffrn_reflns_number 9130
_diffrn_reflns_theta_full 30.07
_diffrn_reflns_theta_max 30.07
_diffrn_reflns_theta_min 2.81
_exptl_absorpt_coefficient_mu 0.085
_exptl_absorpt_correction_type none
_exptl_crystal_colour colourless
_exptl_crystal_density_diffrn 1.366
_exptl_crystal_density_meas ?
_exptl_crystal_density_method 'not measured'
_exptl_crystal_description block
_exptl_crystal_F_000 456
_exptl_crystal_size_max 0.18
_exptl_crystal_size_mid 0.15
_exptl_crystal_size_min 0.13
_refine_diff_density_max 0.268
_refine_diff_density_min -0.242
_refine_diff_density_rms 0.060
_refine_ls_extinction_method none
_refine_ls_goodness_of_fit_ref 0.932
_refine_ls_hydrogen_treatment riding
_refine_ls_matrix_type full
_refine_ls_number_parameters 154
_refine_ls_number_reflns 3027
_refine_ls_number_restraints 0
_refine_ls_restrained_S_all 0.932
_refine_ls_R_factor_all 0.1243
_refine_ls_R_factor_gt 0.0567
_refine_ls_shift/su_max 0.000
_refine_ls_shift/su_mean 0.000
_refine_ls_structure_factor_coef Fsqd
_refine_ls_weighting_details 'calc w=1/[\s^2^(Fo^2^)+(0.0876P)^2^+0.0000P] where P=(Fo^2^+2Fc^2^)/3'
_refine_ls_weighting_scheme calc
_refine_ls_wR_factor_gt 0.1340
_refine_ls_wR_factor_ref 0.1641
_reflns_number_gt 1591
_reflns_number_total 3027
_reflns_threshold_expression >2sigma(I)
_cod_data_source_file c1dt10359h.txt
_cod_data_source_block compound_1_173
_cod_depositor_comments
;
The following automatic conversions were performed:

'_symmetry_cell_setting' value 'Monoclinic' changed to 'monoclinic'
according to /home/saulius/struct/CIF-dictionaries/cif_core.dic
dictionary named 'cif_core.dic' version 2.4.1 from 2010-06-29.

Automatic conversion script
Id: cif_fix_values 1715 2011-07-08 13:25:40Z adriana 

The following automatic conversions were performed:

'_exptl_crystal_density_meas' value 'not measured' was changed to '?'
- the value is perceived as not measured.

Automatic conversion script
Id: cif_fix_values 3008 2015-01-20 13:52:24Z robertas 
;
_cod_original_sg_symbol_H-M 'P2(1)/c '
_cod_database_code 7016153

loop_
_symmetry_equiv_pos_as_xyz
'x, y, z'
'-x, y+1/2, -z+1/2'
'-x, -y, -z'
'x, -y-1/2, z-1/2'

loop_
_atom_site_label
_atom_site_type_symbol
_atom_site_fract_x
_atom_site_fract_y
_atom_site_fract_z
_atom_site_U_iso_or_equiv
_atom_site_adp_type
_atom_site_occupancy
_atom_site_symmetry_multiplicity
_atom_site_calc_flag
_atom_site_refinement_flags
_atom_site_disorder_assembly
_atom_site_disorder_group
C1 C 0.29210(18) 0.02370(13) 0.2574(2) 0.0317(4) Uani 1 1 d . . .
H1 H 0.2119 -0.0071 0.2261 0.038 Uiso 1 1 calc R . .
C2 C 0.32886(18) 0.08533(12) 0.4060(2) 0.0290(4) Uani 1 1 d . . .
C3 C 0.45874(18) 0.11571(12) 0.4024(2) 0.0287(4) Uani 1 1 d . . .
C4 C 0.49143(18) 0.07002(12) 0.2473(2) 0.0282(4) Uani 1 1 d . . .
C5 C 0.55281(19) 0.17695(12) 0.5038(3) 0.0324(5) Uani 1 1 d . . .
H5 H 0.5375 0.2107 0.6056 0.039 Uiso 1 1 calc R . .
C6 C 0.6691(2) 0.18597(13) 0.4484(3) 0.0350(5) Uani 1 1 d . . .
H6 H 0.7342 0.2253 0.5156 0.042 Uiso 1 1 calc R . .
C7 C 0.6903(2) 0.13683(13) 0.2928(3) 0.0339(5) Uani 1 1 d . . .
H7 H 0.7702 0.1445 0.2603 0.041 Uiso 1 1 calc R . .
C8 C 0.24873(18) 0.10982(12) 0.5388(2) 0.0286(4) Uani 1 1 d . . .
C9 C 0.30380(19) 0.14111(12) 0.7243(3) 0.0307(4) Uani 1 1 d . . .
H9 H 0.3942 0.1501 0.7636 0.037 Uiso 1 1 calc R . .
C10 C 0.2263(2) 0.15886(12) 0.8497(3) 0.0329(5) Uani 1 1 d . . .
H10 H 0.2646 0.1808 0.9713 0.040 Uiso 1 1 calc R . .
C11 C 0.09235(19) 0.14415(12) 0.7952(3) 0.0313(4) Uani 1 1 d . . .
C12 C 0.0345(2) 0.11515(14) 0.6088(3) 0.0357(5) Uani 1 1 d . . .
H12 H -0.0560 0.1065 0.5698 0.043 Uiso 1 1 calc R . .
C13 C 0.11232(19) 0.09957(13) 0.4842(3) 0.0344(5) Uani 1 1 d . . .
H13 H 0.0730 0.0817 0.3599 0.041 Uiso 1 1 calc R . .
C14 C 0.0098(2) 0.15541(14) 0.9255(3) 0.0367(5) Uani 1 1 d . . .
N1 N 0.38856(14) 0.01395(10) 0.1626(2) 0.0316(4) Uani 1 1 d . . .
H1A H 0.3855 -0.0213 0.0660 0.038 Uiso 1 1 calc R . .
N2 N 0.60176(15) 0.07923(10) 0.1880(2) 0.0307(4) Uani 1 1 d . . .
N3 N -0.06040(19) 0.16037(13) 1.0253(3) 0.0501(5) Uani 1 1 d . . .

loop_
_atom_site_aniso_label
_atom_site_aniso_U_11
_atom_site_aniso_U_22
_atom_site_aniso_U_33
_atom_site_aniso_U_23
_atom_site_aniso_U_13
_atom_site_aniso_U_12
C1 0.0324(12) 0.0312(10) 0.0325(10) -0.0006(8) 0.0100(9) -0.0026(8)
C2 0.0329(12) 0.0273(10) 0.0275(9) 0.0016(7) 0.0084(8) 0.0018(8)
C3 0.0353(12) 0.0238(9) 0.0274(9) 0.0010(7) 0.0084(8) 0.0029(7)
C4 0.0319(11) 0.0245(9) 0.0287(9) 0.0037(7) 0.0085(8) 0.0022(8)
C5 0.0390(13) 0.0272(10) 0.0324(10) -0.0027(7) 0.0113(9) -0.0015(8)
C6 0.0406(12) 0.0300(10) 0.0351(10) -0.0026(8) 0.0104(9) -0.0040(8)
C7 0.0335(12) 0.0328(11) 0.0362(10) 0.0037(8) 0.0098(9) -0.0007(8)
C8 0.0344(12) 0.0212(9) 0.0318(9) 0.0032(7) 0.0111(8) 0.0003(7)
C9 0.0318(11) 0.0269(10) 0.0339(10) -0.0002(7) 0.0090(8) -0.0013(8)
C10 0.0414(13) 0.0262(10) 0.0317(10) -0.0024(8) 0.0099(9) 0.0002(8)
C11 0.0345(12) 0.0258(10) 0.0366(10) 0.0023(8) 0.0145(9) 0.0048(8)
C12 0.0304(12) 0.0394(12) 0.0379(10) -0.0001(9) 0.0096(9) 0.0019(8)
C13 0.0368(13) 0.0357(11) 0.0304(10) -0.0020(8) 0.0074(9) 0.0002(8)
C14 0.0382(13) 0.0342(11) 0.0396(11) -0.0004(8) 0.0129(10) 0.0026(9)
N1 0.0368(10) 0.0282(8) 0.0308(8) -0.0057(6) 0.0101(7) -0.0018(7)
N2 0.0353(10) 0.0270(8) 0.0311(8) 0.0016(6) 0.0103(7) 0.0033(7)
N3 0.0476(12) 0.0592(13) 0.0483(11) -0.0011(9) 0.0211(10) 0.0053(9)

loop_
_atom_type_symbol
_atom_type_description
_atom_type_scat_dispersion_real
_atom_type_scat_dispersion_imag
_atom_type_scat_source
C C 0.0033 0.0016 'International Tables Vol C Tables 4.2.6.8 and 6.1.1.4'
H H 0.0000 0.0000 'International Tables Vol C Tables 4.2.6.8 and 6.1.1.4'
N N 0.0061 0.0033 'International Tables Vol C Tables 4.2.6.8 and 6.1.1.4'

loop_
_geom_angle_atom_site_label_1
_geom_angle_atom_site_label_2
_geom_angle_atom_site_label_3
_geom_angle
_geom_angle_site_symmetry_1
_geom_angle_site_symmetry_3
_geom_angle_publ_flag
N1 C1 C2 111.06(16) . . ?
N1 C1 H1 124.5 . . ?
C2 C1 H1 124.5 . . ?
C1 C2 C3 105.74(16) . . ?
C1 C2 C8 124.90(17) . . ?
C3 C2 C8 129.34(16) . . ?
C5 C3 C4 115.98(17) . . ?
C5 C3 C2 137.51(17) . . ?
C4 C3 C2 106.49(16) . . ?
N2 C4 N1 124.40(16) . . ?
N2 C4 C3 127.16(17) . . ?
N1 C4 C3 108.44(16) . . ?
C6 C5 C3 118.01(17) . . ?
C6 C5 H5 121.0 . . ?
C3 C5 H5 121.0 . . ?
C5 C6 C7 120.78(18) . . ?
C5 C6 H6 119.6 . . ?
C7 C6 H6 119.6 . . ?
N2 C7 C6 123.44(19) . . ?
N2 C7 H7 118.3 . . ?
C6 C7 H7 118.3 . . ?
C13 C8 C9 117.48(17) . . ?
C13 C8 C2 119.94(16) . . ?
C9 C8 C2 122.55(17) . . ?
C10 C9 C8 121.22(17) . . ?
C10 C9 H9 119.4 . . ?
C8 C9 H9 119.4 . . ?
C11 C10 C9 120.23(17) . . ?
C11 C10 H10 119.9 . . ?
C9 C10 H10 119.9 . . ?
C10 C11 C12 119.59(17) . . ?
C10 C11 C14 121.91(17) . . ?
C12 C11 C14 118.48(17) . . ?
C13 C12 C11 119.56(18) . . ?
C13 C12 H12 120.2 . . ?
C11 C12 H12 120.2 . . ?
C12 C13 C8 121.83(17) . . ?
C12 C13 H13 119.1 . . ?
C8 C13 H13 119.1 . . ?
N3 C14 C11 176.2(2) . . ?
C1 N1 C4 108.28(15) . . ?
C1 N1 H1A 125.9 . . ?
C4 N1 H1A 125.9 . . ?
C4 N2 C7 114.59(16) . . ?

loop_
_geom_bond_atom_site_label_1
_geom_bond_atom_site_label_2
_geom_bond_distance
_geom_bond_site_symmetry_2
_geom_bond_publ_flag
C1 N1 1.360(2) . ?
C1 C2 1.379(2) . ?
C1 H1 0.9300 . ?
C2 C3 1.437(2) . ?
C2 C8 1.466(2) . ?
C3 C5 1.395(3) . ?
C3 C4 1.415(2) . ?
C4 N2 1.334(2) . ?
C4 N1 1.370(2) . ?
C5 C6 1.379(3) . ?
C5 H5 0.9300 . ?
C6 C7 1.395(3) . ?
C6 H6 0.9300 . ?
C7 N2 1.339(2) . ?
C7 H7 0.9300 . ?
C8 C13 1.396(2) . ?
C8 C9 1.401(2) . ?
C9 C10 1.381(3) . ?
C9 H9 0.9300 . ?
C10 C11 1.380(3) . ?
C10 H10 0.9300 . ?
C11 C12 1.402(3) . ?
C11 C14 1.436(3) . ?
C12 C13 1.374(2) . ?
C12 H12 0.9300 . ?
C13 H13 0.9300 . ?
C14 N3 1.152(2) . ?
N1 H1A 0.8600 . ?

loop_
_cod_related_entry_id
_cod_related_entry_database
_cod_related_entry_code
1 ChemSpider 30652835
